data_2237046
loop_
_publ_author_name
'Selvarathy Grace, P.'
'Jebas, Samuel Robinson'
'Ravindran Durai Nayagam, B.'
'Schollmeyer, Dieter'

_publ_section_title
;
 1-Benzyl-1<i>H</i>-benzotriazole 3-oxide monohydrate
;
_journal_coeditor_code TK5165
_journal_issue 12
_journal_name_full 'Acta Crystallographica Section E'
_journal_page_first o3297
_journal_paper_doi 10.1107/S1600536812044868
_journal_volume 68
_journal_year 2012
_chemical_formula_iupac 'C13 H11 N3 O, H2 O'
_chemical_formula_moiety 'C13 H11 N3 O, H2 O'
_chemical_formula_sum 'C13 H13 N3 O2'
_chemical_formula_weight 243.26
_chemical_name_systematic
;
1-Benzyl-1<i>H</i>-benzotriazole 3-oxide monohydrate
;
_space_group_IT_number 33
_symmetry_cell_setting orthorhombic
_symmetry_space_group_name_Hall 'P 2c -2n'
_symmetry_space_group_name_H-M 'P n a 21'
_atom_sites_solution_hydrogens geom
_atom_sites_solution_primary direct
_atom_sites_solution_secondary difmap
_audit_creation_method SHELXL-97
_cell_angle_alpha 90.00
_cell_angle_beta 90.00
_cell_angle_gamma 90.00
_cell_formula_units_Z 4
_cell_length_a 12.556(5)
_cell_length_b 20.881(8)
_cell_length_c 4.6651(18)
_cell_measurement_reflns_used 1403
_cell_measurement_temperature 173(2)
_cell_measurement_theta_max 20.18
_cell_measurement_theta_min 2.5
_cell_volume 1223.1(8)
_computing_cell_refinement 'SAINT (Bruker, 2008)'
_computing_data_collection 'APEX2 (Bruker, 2008)'
_computing_data_reduction 'SAINT (Bruker, 2008)'
_computing_molecular_graphics 'SHELXTL (Sheldrick, 2008)'
_computing_publication_material 'PLATON (Spek, 2009)'
_computing_structure_refinement 'SHELXL97 (Sheldrick, 2008)'
_computing_structure_solution 'SHELXS97 (Sheldrick, 2008)'
_diffrn_ambient_temperature 173(2)
_diffrn_measured_fraction_theta_full 0.989
_diffrn_measured_fraction_theta_max 0.989
_diffrn_measurement_device '\k-geometry diffractometer'
_diffrn_measurement_device_type 'Bruker SMART APEXII'
_diffrn_measurement_method 'CCD scan'
_diffrn_radiation_monochromator graphite
_diffrn_radiation_type MoK\a
_diffrn_radiation_wavelength 0.71073
_diffrn_reflns_av_R_equivalents 0.1315
_diffrn_reflns_av_sigmaI/netI 0.0635
_diffrn_reflns_limit_h_max 16
_diffrn_reflns_limit_h_min -16
_diffrn_reflns_limit_k_max 27
_diffrn_reflns_limit_k_min -27
_diffrn_reflns_limit_l_max 6
_diffrn_reflns_limit_l_min -6
_diffrn_reflns_number 15911
_diffrn_reflns_theta_full 28.24
_diffrn_reflns_theta_max 28.24
_diffrn_reflns_theta_min 1.89
_diffrn_standards_decay_% 2
_diffrn_standards_interval_time 60
_diffrn_standards_number 3
_exptl_absorpt_coefficient_mu 0.092
_exptl_absorpt_correction_type none
_exptl_crystal_colour colourless
_exptl_crystal_density_diffrn 1.321
_exptl_crystal_density_method 'not measured'
_exptl_crystal_description needle
_exptl_crystal_F_000 512
_exptl_crystal_size_max 0.40
_exptl_crystal_size_mid 0.05
_exptl_crystal_size_min 0.04
_refine_diff_density_max 0.186
_refine_diff_density_min -0.238
_refine_ls_extinction_coef 0.038(6)
_refine_ls_extinction_expression Fc^*^=kFc[1+0.001xFc^2^\l^3^/sin(2\q)]^-1/4^
_refine_ls_extinction_method 'SHELXL97 (Sheldrick, 2008)'
_refine_ls_goodness_of_fit_ref 0.975
_refine_ls_hydrogen_treatment constr
_refine_ls_matrix_type full
_refine_ls_number_parameters 164
_refine_ls_number_reflns 1677
_refine_ls_number_restraints 1
_refine_ls_restrained_S_all 0.975
_refine_ls_R_factor_all 0.0928
_refine_ls_R_factor_gt 0.0520
_refine_ls_shift/su_max 0.000
_refine_ls_shift/su_mean 0.000
_refine_ls_structure_factor_coef Fsqd
_refine_ls_weighting_details 'calc w=1/[\s^2^(Fo^2^)+(0.0825P)^2^+0.0000P] where P=(Fo^2^+2Fc^2^)/3'
_refine_ls_weighting_scheme calc
_refine_ls_wR_factor_obs 0.1191
_refine_ls_wR_factor_ref 0.1403
_reflns_number_gt 1118
_reflns_number_total 1677
_reflns_threshold_expression I>2\s(I)
_cod_data_source_file tk5165.cif
_cod_data_source_block I
_cod_database_code 2237046
_cod_database_fobs_code 2237046

loop_
_symmetry_equiv_pos_as_xyz
'x, y, z'
'-x, -y, z+1/2'
'-x+1/2, y+1/2, z+1/2'
'x+1/2, -y+1/2, z'

loop_
_atom_site_type_symbol
_atom_site_label
_atom_site_fract_x
_atom_site_fract_y
_atom_site_fract_z
_atom_site_U_iso_or_equiv
_atom_site_adp_type
_atom_site_calc_flag
_atom_site_refinement_flags
_atom_site_occupancy
_atom_site_symmetry_multiplicity
N N1 0.3160(2) 0.27237(12) 0.6604(7) 0.0335(7) Uani d . 1 1
N N2 0.4106(2) 0.25008(13) 0.5616(7) 0.0372(7) Uani d . 1 1
N N3 0.4253(2) 0.19473(13) 0.6976(8) 0.0389(8) Uani d . 1 1
C C4 0.3429(3) 0.18041(15) 0.8807(9) 0.0343(8) Uani d . 1 1
C C5 0.3241(3) 0.12821(16) 1.0631(10) 0.0455(10) Uani d . 1 1
H H5 0.3720 0.0931 1.0769 0.055 Uiso calc R 1 1
C C6 0.2315(3) 0.13125(18) 1.2207(10) 0.0524(11) Uani d . 1 1
H H6 0.2153 0.0974 1.3495 0.063 Uiso calc R 1 1
C C7 0.1594(3) 0.18339(18) 1.1969(10) 0.0464(9) Uani d . 1 1
H H7 0.0962 0.1829 1.3089 0.056 Uiso calc R 1 1
C C8 0.1776(3) 0.23429(16) 1.0183(8) 0.0380(9) Uani d . 1 1
H H8 0.1293 0.2692 1.0038 0.046 Uiso calc R 1 1
C C9 0.2720(3) 0.23174(14) 0.8583(8) 0.0301(8) Uani d . 1 1
C C10 0.2800(3) 0.33671(14) 0.5809(9) 0.0344(8) Uani d . 1 1
H H10A 0.2019 0.3360 0.5514 0.041 Uiso calc R 1 1
H H10B 0.3137 0.3492 0.3974 0.041 Uiso calc R 1 1
C C11 0.3069(3) 0.38601(15) 0.8068(8) 0.0310(8) Uani d . 1 1
C C12 0.2259(3) 0.42481(15) 0.9188(9) 0.0364(8) Uani d . 1 1
H H12 0.1545 0.4193 0.8558 0.044 Uiso calc R 1 1
C C13 0.2499(3) 0.47148(15) 1.1226(9) 0.0419(9) Uani d . 1 1
H H13 0.1948 0.4979 1.1972 0.050 Uiso calc R 1 1
C C14 0.3532(3) 0.47944(16) 1.2161(10) 0.0423(9) Uani d . 1 1
H H14 0.3693 0.5115 1.3539 0.051 Uiso calc R 1 1
C C15 0.4335(3) 0.44073(16) 1.1095(9) 0.0396(9) Uani d . 1 1
H H15 0.5044 0.4458 1.1767 0.048 Uiso calc R 1 1
C C16 0.4107(3) 0.39448(16) 0.9047(9) 0.0377(8) Uani d . 1 1
H H16 0.4663 0.3684 0.8308 0.045 Uiso calc R 1 1
O O17 0.51045(19) 0.16046(12) 0.6496(9) 0.0576(10) Uani d . 1 1
O O1W 0.4934(2) 0.03436(11) 0.4506(7) 0.0472(7) Uani d . 1 1
H H1W 0.4943 0.0098 0.5883 0.071 Uiso d R 1 1
H H2W 0.4986 0.0728 0.5103 0.071 Uiso d R 1 1

loop_
_atom_site_aniso_label
_atom_site_aniso_U_11
_atom_site_aniso_U_22
_atom_site_aniso_U_33
_atom_site_aniso_U_12
_atom_site_aniso_U_13
_atom_site_aniso_U_23
N1 0.0399(15) 0.0262(13) 0.0344(17) 0.0007(12) -0.0016(14) 0.0040(13)
N2 0.0383(15) 0.0306(13) 0.0426(18) 0.0002(13) 0.0004(15) -0.0061(14)
N3 0.0389(15) 0.0276(13) 0.0503(19) 0.0033(12) -0.0076(16) -0.0087(15)
C4 0.0400(18) 0.0240(15) 0.039(2) -0.0013(14) -0.0091(18) -0.0034(16)
C5 0.063(2) 0.0263(16) 0.048(2) -0.0027(17) -0.021(2) 0.0027(18)
C6 0.080(3) 0.034(2) 0.043(2) -0.017(2) -0.018(3) 0.0126(19)
C7 0.056(2) 0.043(2) 0.039(2) -0.0120(17) -0.003(2) 0.008(2)
C8 0.044(2) 0.0316(18) 0.038(2) -0.0022(15) -0.0036(18) 0.0001(16)
C9 0.0396(18) 0.0241(14) 0.0268(19) -0.0015(13) -0.0043(16) 0.0025(14)
C10 0.045(2) 0.0259(15) 0.0321(19) 0.0012(14) -0.0032(17) 0.0053(15)
C11 0.0410(18) 0.0214(14) 0.0304(18) -0.0046(14) -0.0022(16) 0.0067(14)
C12 0.0353(17) 0.0297(15) 0.044(2) 0.0020(14) -0.0066(18) 0.0010(17)
C13 0.0461(19) 0.0287(16) 0.051(3) 0.0061(15) -0.005(2) -0.0025(18)
C14 0.056(2) 0.0299(16) 0.041(2) -0.0108(16) -0.001(2) -0.0005(18)
C15 0.0401(19) 0.0376(17) 0.041(2) -0.0109(16) -0.0017(18) 0.0010(17)
C16 0.0376(18) 0.0372(17) 0.038(2) 0.0002(15) 0.0028(17) 0.0048(17)
O17 0.0404(14) 0.0367(13) 0.096(3) 0.0084(11) -0.0063(17) -0.0224(18)
O1W 0.0745(18) 0.0287(12) 0.0382(15) -0.0030(12) -0.0035(14) -0.0018(12)

loop_
_atom_type_symbol
_atom_type_description
_atom_type_scat_dispersion_real
_atom_type_scat_dispersion_imag
_atom_type_scat_source
C C 0.0033 0.0016 'International Tables Vol C Tables 4.2.6.8 and 6.1.1.4'
H H 0.0000 0.0000 'International Tables Vol C Tables 4.2.6.8 and 6.1.1.4'
N N 0.0061 0.0033 'International Tables Vol C Tables 4.2.6.8 and 6.1.1.4'
O O 0.0106 0.0060 'International Tables Vol C Tables 4.2.6.8 and 6.1.1.4'

loop_
_geom_angle_atom_site_label_1
_geom_angle_atom_site_label_2
_geom_angle_atom_site_label_3
_geom_angle
N2 N1 C9 111.7(3)
N2 N1 C10 119.9(3)
C9 N1 C10 127.8(3)
N3 N2 N1 104.9(3)
O17 N3 N2 120.5(3)
O17 N3 C4 127.1(3)
N2 N3 C4 112.4(3)
N3 C4 C9 105.4(3)
N3 C4 C5 132.3(3)
C9 C4 C5 122.3(3)
C6 C5 C4 115.5(3)
C6 C5 H5 122.3
C4 C5 H5 122.3
C5 C6 C7 122.1(4)
C5 C6 H6 118.9
C7 C6 H6 118.9
C8 C7 C6 122.4(4)
C8 C7 H7 118.8
C6 C7 H7 118.8
C7 C8 C9 115.9(3)
C7 C8 H8 122.1
C9 C8 H8 122.1
N1 C9 C4 105.5(3)
N1 C9 C8 132.6(3)
C4 C9 C8 121.9(3)
N1 C10 C11 112.3(3)
N1 C10 H10A 109.1
C11 C10 H10A 109.1
N1 C10 H10B 109.1
C11 C10 H10B 109.1
H10A C10 H10B 107.9
C16 C11 C12 118.9(3)
C16 C11 C10 121.6(3)
C12 C11 C10 119.5(3)
C13 C12 C11 120.1(3)
C13 C12 H12 119.9
C11 C12 H12 119.9
C14 C13 C12 120.2(3)
C14 C13 H13 119.9
C12 C13 H13 119.9
C13 C14 C15 120.1(4)
C13 C14 H14 120.0
C15 C14 H14 120.0
C14 C15 C16 120.2(3)
C14 C15 H15 119.9
C16 C15 H15 119.9
C15 C16 C11 120.5(3)
C15 C16 H16 119.8
C11 C16 H16 119.8
H1W O1W H2W 109.4

loop_
_geom_bond_atom_site_label_1
_geom_bond_atom_site_label_2
_geom_bond_distance
N1 N2 1.356(4)
N1 C9 1.370(4)
N1 C10 1.465(4)
N2 N3 1.331(4)
N3 O17 1.306(4)
N3 C4 1.374(5)
C4 C9 1.398(4)
C4 C5 1.403(5)
C5 C6 1.377(6)
C5 H5 0.9500
C6 C7 1.421(6)
C6 H6 0.9500
C7 C8 1.370(5)
C7 H7 0.9500
C8 C9 1.401(5)
C8 H8 0.9500
C10 H10A 0.9900
C10 H10B 0.9900
C11 C16 1.393(5)
C11 C12 1.401(5)
C12 C13 1.394(5)
C12 H12 0.9500
C13 C14 1.379(5)
C13 H13 0.9500
C14 C15 1.385(5)
C14 H14 0.9500
C15 C16 1.389(5)
C15 H15 0.9500
C16 H16 0.9500
O1W H1W 0.8225
O1W H2W 0.8519

loop_
_geom_hbond_atom_site_label_D
_geom_hbond_atom_site_label_H
_geom_hbond_atom_site_label_A
_geom_hbond_site_symmetry_A
_geom_hbond_distance_DH
_geom_hbond_distance_HA
_geom_hbond_distance_DA
_geom_hbond_angle_DHA
O1W H1W O1W 2_655 0.82 1.93 2.744(3) 169
O1W H2W O17 . 0.85 1.95 2.800(3) 180
C10 H10A O17 4_455 0.99 2.45 3.400(5) 161
C10 H10B Cg3 1_554 0.99 2.51 3.382(4) 147

loop_
_geom_torsion_atom_site_label_1
_geom_torsion_atom_site_label_2
_geom_torsion_atom_site_label_3
_geom_torsion_atom_site_label_4
_geom_torsion
C9 N1 N2 N3 0.5(4)
C10 N1 N2 N3 172.9(3)
N1 N2 N3 O17 179.9(3)
N1 N2 N3 C4 0.2(4)
O17 N3 C4 C9 179.6(3)
N2 N3 C4 C9 -0.8(4)
O17 N3 C4 C5 0.0(7)
N2 N3 C4 C5 179.6(4)
N3 C4 C5 C6 178.9(4)
C9 C4 C5 C6 -0.6(5)
C4 C5 C6 C7 0.8(6)
C5 C6 C7 C8 -0.7(6)
C6 C7 C8 C9 0.3(6)
N2 N1 C9 C4 -1.0(4)
C10 N1 C9 C4 -172.6(3)
N2 N1 C9 C8 179.5(4)
C10 N1 C9 C8 7.8(6)
N3 C4 C9 N1 1.0(4)
C5 C4 C9 N1 -179.4(3)
N3 C4 C9 C8 -179.3(3)
C5 C4 C9 C8 0.3(5)
C7 C8 C9 N1 179.4(4)
C7 C8 C9 C4 -0.1(5)
N2 N1 C10 C11 -96.1(4)
C9 N1 C10 C11 74.9(4)
N1 C10 C11 C16 54.8(4)
N1 C10 C11 C12 -126.0(3)
C16 C11 C12 C13 0.7(5)
C10 C11 C12 C13 -178.6(3)
C11 C12 C13 C14 -0.4(6)
C12 C13 C14 C15 -0.5(6)
C13 C14 C15 C16 1.0(6)
C14 C15 C16 C11 -0.7(6)
C12 C11 C16 C15 -0.1(5)
C10 C11 C16 C15 179.1(3)
